data_4302986
loop_
_publ_author_name
'Zdenek Moravec'
'Radek Sluka'
'Marek Necas'
'Vojtech Jancik'
'Jiri Pinkas'

_publ_section_title
;
A Structurally Diverse Series of Aluminum Chloride Alkoxides
[ClxAl(\m-OR)y]n (R =nBu,cHex, Ph, 2,4-tBu2C6H3)
;
_journal_name_full 'Inorganic Chemistry'
_journal_page_first 8106
_journal_page_last 8114
_journal_paper_doi 10.1021/ic802251g
_journal_volume 48
_journal_year 2009
_chemical_formula_moiety 'C12 H22 Al2 Cl4 O2'
_chemical_formula_sum 'C12 H22 Al2 Cl4 O2'
_chemical_formula_weight 394.06
_chemical_name_systematic
; 
 ? 
;
_space_group_IT_number 2
_symmetry_cell_setting triclinic
_symmetry_space_group_name_Hall '-P 1'
_symmetry_space_group_name_H-M 'P -1'
_atom_sites_solution_hydrogens geom
_atom_sites_solution_primary direct
_atom_sites_solution_secondary difmap
_audit_creation_method SHELXL-97
_cell_angle_alpha 97.73(3)
_cell_angle_beta 111.79(3)
_cell_angle_gamma 99.25(2)
_cell_formula_units_Z 1
_cell_length_a 6.566(1)
_cell_length_b 8.509(2)
_cell_length_c 8.828(2)
_cell_measurement_reflns_used 1505
_cell_measurement_temperature 120(2)
_cell_measurement_theta_max 25.03
_cell_measurement_theta_min 3.43
_cell_volume 441.8(2)
_computing_cell_refinement 'Xcalibur (Oxford Diffraction Ltd, 2006)'
_computing_data_collection 'Xcalibur (Oxford Diffraction Ltd, 2006)'
_computing_data_reduction 'Xcalibur (Oxford Diffraction Ltd, 2006)'
_computing_molecular_graphics 'SHELXTL (Bruker, 1998)'
_computing_publication_material 'SHELXTL (Bruker, 1998)'
_computing_structure_refinement 'SHELXTL (Bruker, 1998)'
_computing_structure_solution 'SHELXTL (Bruker, 1998)'
_diffrn_ambient_temperature 120(2)
_diffrn_measured_fraction_theta_full 0.965
_diffrn_measured_fraction_theta_max 0.965
_diffrn_radiation_monochromator graphite
_diffrn_radiation_source 'fine-focus sealed tube'
_diffrn_radiation_type MoK\a
_diffrn_radiation_wavelength 0.71073
_diffrn_reflns_av_R_equivalents 0.0364
_diffrn_reflns_av_sigmaI/netI 0.0422
_diffrn_reflns_limit_h_max 7
_diffrn_reflns_limit_h_min -7
_diffrn_reflns_limit_k_max 10
_diffrn_reflns_limit_k_min -10
_diffrn_reflns_limit_l_max 10
_diffrn_reflns_limit_l_min -7
_diffrn_reflns_number 2617
_diffrn_reflns_theta_full 25.03
_diffrn_reflns_theta_max 25.03
_diffrn_reflns_theta_min 3.43
_exptl_absorpt_coefficient_mu 0.767
_exptl_absorpt_correction_T_max 0.8026
_exptl_absorpt_correction_T_min 0.7005
_exptl_absorpt_correction_type analytical
_exptl_absorpt_process_details 'Xcalibur, Oxford diffraction'
_exptl_crystal_colour colorless
_exptl_crystal_density_diffrn 1.481
_exptl_crystal_density_method 'not measured'
_exptl_crystal_description prism
_exptl_crystal_F_000 204
_exptl_crystal_size_max 0.50
_exptl_crystal_size_mid 0.40
_exptl_crystal_size_min 0.30
_refine_diff_density_max 0.334
_refine_diff_density_min -0.270
_refine_diff_density_rms 0.073
_refine_ls_extinction_method none
_refine_ls_goodness_of_fit_ref 0.976
_refine_ls_hydrogen_treatment constr
_refine_ls_matrix_type full
_refine_ls_number_parameters 91
_refine_ls_number_reflns 1505
_refine_ls_number_restraints 0
_refine_ls_restrained_S_all 0.976
_refine_ls_R_factor_all 0.0391
_refine_ls_R_factor_gt 0.0311
_refine_ls_shift/su_max 0.000
_refine_ls_shift/su_mean 0.000
_refine_ls_structure_factor_coef Fsqd
_refine_ls_weighting_details 'calc w=1/[\s^2^(Fo^2^)+(0.0451P)^2^+0.0000P] where P=(Fo^2^+2Fc^2^)/3'
_refine_ls_weighting_scheme calc
_refine_ls_wR_factor_gt 0.0720
_refine_ls_wR_factor_ref 0.0756
_reflns_number_gt 1253
_reflns_number_total 1505
_reflns_threshold_expression >2sigma(I)
_cod_data_source_file ic802251g_si_001_1.cif
_cod_data_source_block Compound1
_cod_depositor_comments
;
The following automatic conversions were performed:
'_symmetry_cell_setting' value 'Triclinic' changed to 'triclinic'
according to '/home/saulius/struct/CIF-dictionaries/cif_core.dic'
dictionary named 'cif_core.dic' version 2.4.1 from 2010-06-29.

Automatic conversion script
Id: cif_fix_enum 1527 2010-12-29 10:47:43Z saulius 
;
_cod_original_sg_symbol_Hall -P1
_cod_database_code 4302986

loop_
_symmetry_equiv_pos_as_xyz
'x, y, z'
'-x, -y, -z'

loop_
_atom_site_label
_atom_site_type_symbol
_atom_site_fract_x
_atom_site_fract_y
_atom_site_fract_z
_atom_site_U_iso_or_equiv
_atom_site_adp_type
_atom_site_occupancy
_atom_site_symmetry_multiplicity
_atom_site_calc_flag
_atom_site_refinement_flags
_atom_site_disorder_assembly
_atom_site_disorder_group
Cl1 Cl 0.48435(9) 0.15445(6) 0.34354(7) 0.02223(17) Uani 1 1 d . . .
Cl2 Cl 0.05142(8) 0.36012(6) 0.19616(7) 0.02229(17) Uani 1 1 d . . .
Al1 Al 0.37107(10) 0.36730(7) 0.37569(7) 0.01462(18) Uani 1 1 d . . .
O1 O 0.4207(2) 0.44902(15) 0.58797(17) 0.0149(3) Uani 1 1 d . . .
C1 C 0.3361(3) 0.3796(2) 0.7038(2) 0.0152(5) Uani 1 1 d . . .
H1 H 0.3181 0.4703 0.7789 0.018 Uiso 1 1 calc R . .
C2 C 0.5050(4) 0.2959(3) 0.8088(3) 0.0197(5) Uani 1 1 d . . .
H2A H 0.6500 0.3757 0.8743 0.024 Uiso 1 1 calc R . .
H2B H 0.5313 0.2098 0.7357 0.024 Uiso 1 1 calc R . .
C3 C 0.4179(4) 0.2206(3) 0.9269(3) 0.0256(5) Uani 1 1 d . . .
H3A H 0.5260 0.1604 0.9906 0.031 Uiso 1 1 calc R . .
H3B H 0.4074 0.3084 1.0076 0.031 Uiso 1 1 calc R . .
C4 C 0.1880(4) 0.1051(3) 0.8324(3) 0.0223(5) Uani 1 1 d . . .
H4A H 0.2018 0.0101 0.7617 0.027 Uiso 1 1 calc R . .
H4B H 0.1317 0.0647 0.9129 0.027 Uiso 1 1 calc R . .
C5 C 0.0217(4) 0.1899(3) 0.7239(3) 0.0220(5) Uani 1 1 d . . .
H5A H -0.0054 0.2767 0.7957 0.026 Uiso 1 1 calc R . .
H5B H -0.1236 0.1104 0.6580 0.026 Uiso 1 1 calc R . .
C6 C 0.1091(4) 0.2646(3) 0.6052(3) 0.0207(5) Uani 1 1 d . . .
H6A H 0.1225 0.1772 0.5258 0.025 Uiso 1 1 calc R . .
H6B H 0.0015 0.3245 0.5405 0.025 Uiso 1 1 calc R . .

loop_
_atom_site_aniso_label
_atom_site_aniso_U_11
_atom_site_aniso_U_22
_atom_site_aniso_U_33
_atom_site_aniso_U_23
_atom_site_aniso_U_13
_atom_site_aniso_U_12
Cl1 0.0243(3) 0.0176(3) 0.0280(3) 0.0062(2) 0.0125(2) 0.0074(2)
Cl2 0.0152(3) 0.0241(3) 0.0232(3) 0.0068(2) 0.0031(2) 0.0029(2)
Al1 0.0138(3) 0.0142(3) 0.0154(3) 0.0047(3) 0.0056(3) 0.0013(3)
O1 0.0159(7) 0.0150(7) 0.0158(8) 0.0069(6) 0.0083(6) 0.0010(6)
C1 0.0174(11) 0.0174(11) 0.0147(11) 0.0066(9) 0.0103(9) 0.0025(9)
C2 0.0159(11) 0.0220(12) 0.0221(12) 0.0099(10) 0.0077(9) 0.0025(9)
C3 0.0250(13) 0.0293(13) 0.0230(13) 0.0153(11) 0.0084(10) 0.0023(10)
C4 0.0254(12) 0.0194(12) 0.0278(13) 0.0103(10) 0.0165(10) 0.0017(10)
C5 0.0181(12) 0.0218(12) 0.0286(13) 0.0063(10) 0.0129(10) 0.0016(10)
C6 0.0172(11) 0.0231(12) 0.0224(12) 0.0089(10) 0.0085(10) 0.0014(9)

loop_
_atom_type_symbol
_atom_type_description
_atom_type_scat_dispersion_real
_atom_type_scat_dispersion_imag
_atom_type_scat_source
C C 0.0033 0.0016 'International Tables Vol C Tables 4.2.6.8 and 6.1.1.4'
H H 0.0000 0.0000 'International Tables Vol C Tables 4.2.6.8 and 6.1.1.4'
O O 0.0106 0.0060 'International Tables Vol C Tables 4.2.6.8 and 6.1.1.4'
Al Al 0.0645 0.0514 'International Tables Vol C Tables 4.2.6.8 and 6.1.1.4'
Cl Cl 0.1484 0.1585 'International Tables Vol C Tables 4.2.6.8 and 6.1.1.4'

loop_
_geom_angle_atom_site_label_1
_geom_angle_atom_site_label_2
_geom_angle_atom_site_label_3
_geom_angle
_geom_angle_site_symmetry_1
_geom_angle_site_symmetry_3
_geom_angle_publ_flag
O1 Al1 O1 81.41(7) . 2_666 ?
O1 Al1 Cl1 114.18(6) . . ?
O1 Al1 Cl1 113.41(6) 2_666 . ?
O1 Al1 Cl2 115.92(6) . . ?
O1 Al1 Cl2 114.06(6) 2_666 . ?
Cl1 Al1 Cl2 113.96(5) . . ?
O1 Al1 Al1 40.87(5) . 2_666 ?
O1 Al1 Al1 40.54(5) 2_666 2_666 ?
Cl1 Al1 Al1 122.15(5) . 2_666 ?
Cl2 Al1 Al1 123.85(5) . 2_666 ?
C1 O1 Al1 130.80(12) . . ?
C1 O1 Al1 130.32(12) . 2_666 ?
Al1 O1 Al1 98.59(7) . 2_666 ?
O1 C1 C2 109.37(16) . . ?
O1 C1 C6 109.36(16) . . ?
C2 C1 C6 112.00(18) . . ?
C1 C2 C3 110.00(18) . . ?
C4 C3 C2 111.54(19) . . ?
C5 C4 C3 110.87(18) . . ?
C4 C5 C6 111.38(18) . . ?
C1 C6 C5 109.80(18) . . ?

loop_
_geom_bond_atom_site_label_1
_geom_bond_atom_site_label_2
_geom_bond_distance
_geom_bond_site_symmetry_2
_geom_bond_publ_flag
Cl1 Al1 2.0894(9) . ?
Cl2 Al1 2.0937(11) . ?
Al1 O1 1.7958(15) . ?
Al1 O1 1.8076(15) 2_666 ?
Al1 Al1 2.7317(18) 2_666 ?
O1 C1 1.477(2) . ?
O1 Al1 1.8076(15) 2_666 ?
C1 C2 1.504(3) . ?
C1 C6 1.508(3) . ?
C2 C3 1.525(3) . ?
C3 C4 1.519(3) . ?
C4 C5 1.515(3) . ?
C5 C6 1.529(3) . ?
